data_4125974
loop_
_publ_author_name
'Panda, Santanu'
'Ready, Joseph M.'

_publ_section_title
;
 Palladium Catalyzed Asymmetric Three-Component Coupling of Boronic
 Esters, Indoles, and Allylic Acetates.
;
_journal_issue 17
_journal_name_full 'Journal of the American Chemical Society'
_journal_page_first 6038
_journal_page_last 6041
_journal_paper_doi 10.1021/jacs.7b01410
_journal_volume 139
_journal_year 2017
_chemical_absolute_configuration syn
_chemical_formula_moiety 'C29 H29 N'
_chemical_formula_sum 'C29 H29 N'
_chemical_formula_weight 391.53
_space_group_crystal_system trigonal
_space_group_IT_number 145
_space_group_name_Hall 'P 32'
_space_group_name_H-M_alt 'P 32'
_symmetry_space_group_name_Hall 'P 32'
_symmetry_space_group_name_H-M 'P 32'
_atom_sites_solution_hydrogens mixed
_audit_creation_method SHELXL-2014/7
_cell_angle_alpha 90
_cell_angle_beta 90
_cell_angle_gamma 120
_cell_formula_units_Z 3
_cell_length_a 10.8165(4)
_cell_length_b 10.8165(4)
_cell_length_c 16.2708(5)
_cell_measurement_reflns_used 3917
_cell_measurement_temperature 173(2)
_cell_measurement_theta_max 74.4
_cell_measurement_theta_min 4.30
_cell_volume 1648.59(10)
_computing_cell_refinement 'CrysAlisPro V 1.171.37.31, Agilent Technologies'
_computing_data_collection 'CrysAlisPro V 1.171.37.31, Agilent Technologies'
_computing_data_reduction 'CrysAlisPro V 1.171.37.31, Agilent Technologies'
_computing_molecular_graphics 'XP SHELXTL/PC, Siemens Analytical'
_computing_publication_material 'Shelxl-2014/7, Sheldrick, G. M.'
_computing_structure_refinement 'Shelxl-2014/7, Sheldrick, G. M.'
_computing_structure_solution
;

Superflip. Palatinus, L. and Chapuis, G. J. Appl. Cryst. (2007). 40, 786-780. 
;
_diffrn_ambient_temperature 173(2)
_diffrn_measured_fraction_theta_full 1.000
_diffrn_measured_fraction_theta_max 0.993
_diffrn_measurement_device_type 'Agilent SuperNova with Atlas S2 CCD'
_diffrn_measurement_method \w-scans
_diffrn_radiation_type CuK\a
_diffrn_radiation_wavelength 1.54184
_diffrn_reflns_av_R_equivalents 0.0583
_diffrn_reflns_av_unetI/netI 0.0272
_diffrn_reflns_Laue_measured_fraction_full 1.000
_diffrn_reflns_Laue_measured_fraction_max 0.993
_diffrn_reflns_limit_h_max 13
_diffrn_reflns_limit_h_min -13
_diffrn_reflns_limit_k_max 13
_diffrn_reflns_limit_k_min -13
_diffrn_reflns_limit_l_max 20
_diffrn_reflns_limit_l_min -20
_diffrn_reflns_number 24594
_diffrn_reflns_point_group_measured_fraction_full 1.000
_diffrn_reflns_point_group_measured_fraction_max 0.993
_diffrn_reflns_theta_full 67.684
_diffrn_reflns_theta_max 75.872
_diffrn_reflns_theta_min 4.721
_diffrn_source 'sealed microfocus tube'
_exptl_absorpt_coefficient_mu 0.509
_exptl_absorpt_correction_T_max 1.00
_exptl_absorpt_correction_T_min 0.204
_exptl_absorpt_correction_type multi-scan
_exptl_absorpt_process_details
;
CrysAlisPro 1.171.38.43 (Rigaku Oxford Diffraction, 2015)
Empirical absorption correction using spherical harmonics,
 implemented in SCALE3 ABSPACK scaling algorithm.
;
_exptl_crystal_colour colorless
_exptl_crystal_density_diffrn 1.183
_exptl_crystal_description prism
_exptl_crystal_F_000 630
_exptl_crystal_size_max 0.360
_exptl_crystal_size_mid 0.110
_exptl_crystal_size_min 0.060
_refine_diff_density_max 0.142
_refine_diff_density_min -0.171
_refine_diff_density_rms 0.033
_refine_ls_abs_structure_details
;
 Refined as an inversion twin.
;
_refine_ls_abs_structure_Flack -0.3(9)
_refine_ls_extinction_method none
_refine_ls_goodness_of_fit_ref 1.046
_refine_ls_hydrogen_treatment mixed
_refine_ls_matrix_type full
_refine_ls_number_parameters 277
_refine_ls_number_reflns 4552
_refine_ls_number_restraints 1
_refine_ls_restrained_S_all 1.046
_refine_ls_R_factor_all 0.0439
_refine_ls_R_factor_gt 0.0425
_refine_ls_shift/su_max 0.004
_refine_ls_shift/su_mean 0.000
_refine_ls_structure_factor_coef Fsqd
_refine_ls_weighting_details 'w=1/[\s^2^(Fo^2^)+(0.0793P)^2^+0.0950P] where P=(Fo^2^+2Fc^2^)/3'
_refine_ls_weighting_scheme calc
_refine_ls_wR_factor_gt 0.1161
_refine_ls_wR_factor_ref 0.1183
_reflns_Friedel_coverage 1.000
_reflns_Friedel_fraction_full 1.000
_reflns_Friedel_fraction_max 0.993
_reflns_number_gt 4380
_reflns_number_total 4552
_reflns_threshold_expression 'I > 2\s(I)'
_cod_data_source_file ja7b01410_si_003.cif
_cod_data_source_block shelx
_cod_depositor_comments 'Adding full bibliography for 4125974.cif.'
_cod_original_cell_volume 1648.59(13)
_cod_database_code 4125974
_shelx_shelxl_version_number 2014/7
_shelx_space_group_comment
;
The symmetry employed for this shelxl refinement is uniquely defined
by the following loop, which should always be used as a source of
symmetry information in preference to the above space-group names.
They are only intended as comments.
;
_shelx_estimated_absorpt_t_min 0.838
_shelx_estimated_absorpt_t_max 0.970

loop_
_space_group_symop_operation_xyz
'x, y, z'
'-y, x-y, z+2/3'
'-x+y, -x, z+1/3'

loop_
_atom_site_label
_atom_site_type_symbol
_atom_site_fract_x
_atom_site_fract_y
_atom_site_fract_z
_atom_site_U_iso_or_equiv
_atom_site_adp_type
_atom_site_occupancy
_atom_site_site_symmetry_order
_atom_site_calc_flag
_atom_site_refinement_flags_posn
_atom_site_refinement_flags_adp
C1 C 0.4476(2) 0.3603(2) 0.52698(13) 0.0356(4) Uani 1 1 d . .
C2 C 0.3610(2) 0.2686(2) 0.58703(12) 0.0337(4) Uani 1 1 d . .
C3 C 0.4215(2) 0.1821(2) 0.61080(13) 0.0354(4) Uani 1 1 d . .
C4 C 0.3812(3) 0.0693(2) 0.66612(14) 0.0417(5) Uani 1 1 d . .
H4 H 0.2985 0.0377 0.6992 0.050 Uiso 1 1 calc R U
C5 C 0.4628(3) 0.0044(3) 0.67211(17) 0.0487(6) Uani 1 1 d . .
H5 H 0.4351 -0.0730 0.7091 0.058 Uiso 1 1 calc R U
C6 C 0.5859(3) 0.0512(3) 0.62445(19) 0.0528(6) Uani 1 1 d . .
H6 H 0.6406 0.0051 0.6299 0.063 Uiso 1 1 calc R U
C7 C 0.6297(3) 0.1629(3) 0.56956(18) 0.0488(6) Uani 1 1 d . .
H7 H 0.7137 0.1946 0.5375 0.059 Uiso 1 1 calc R U
C8 C 0.5456(2) 0.2276(2) 0.56297(14) 0.0389(5) Uani 1 1 d . .
C9 C 0.4340(3) 0.4777(2) 0.48540(13) 0.0389(5) Uani 1 1 d . .
H9 H 0.3425 0.4680 0.5061 0.047 Uiso 1 1 calc R U
C10 C 0.5522(3) 0.6273(3) 0.51334(15) 0.0461(5) Uani 1 1 d . .
H10A H 0.6457 0.6438 0.4934 0.055 Uiso 1 1 calc R U
H10B H 0.5348 0.7006 0.4883 0.055 Uiso 1 1 calc R U
C11 C 0.5575(3) 0.6434(2) 0.60559(14) 0.0431(5) Uani 1 1 d . .
C12 C 0.6641(3) 0.6379(3) 0.65084(17) 0.0525(6) Uani 1 1 d . .
H12 H 0.7347 0.6258 0.6232 0.063 Uiso 1 1 calc R U
C13 C 0.6682(4) 0.6500(3) 0.73583(18) 0.0588(7) Uani 1 1 d . .
H13 H 0.7421 0.6473 0.7658 0.071 Uiso 1 1 calc R U
C14 C 0.5662(4) 0.6658(3) 0.77691(16) 0.0571(7) Uani 1 1 d . .
H14 H 0.5684 0.6727 0.8352 0.069 Uiso 1 1 calc R U
C15 C 0.4600(4) 0.6717(3) 0.73269(17) 0.0542(7) Uani 1 1 d . .
H15 H 0.3894 0.6832 0.7608 0.065 Uiso 1 1 calc R U
C16 C 0.4557(3) 0.6609(3) 0.64766(16) 0.0483(6) Uani 1 1 d . .
H16 H 0.3825 0.6656 0.6180 0.058 Uiso 1 1 calc R U
C17 C 0.4166(3) 0.4597(3) 0.39212(14) 0.0399(5) Uani 1 1 d . .
C18 C 0.3029(3) 0.3366(3) 0.36008(16) 0.0502(6) Uani 1 1 d . .
H18 H 0.2371 0.2657 0.3966 0.060 Uiso 1 1 calc R U
C19 C 0.2827(3) 0.3145(4) 0.27598(18) 0.0583(7) Uani 1 1 d . .
H19 H 0.2039 0.2291 0.2557 0.070 Uiso 1 1 calc R U
C20 C 0.3765(3) 0.4158(3) 0.22177(15) 0.0503(6) Uani 1 1 d . .
H20 H 0.3631 0.4007 0.1642 0.060 Uiso 1 1 calc R U
C21 C 0.4901(4) 0.5396(3) 0.25231(17) 0.0605(7) Uani 1 1 d . .
H21 H 0.5558 0.6101 0.2155 0.073 Uiso 1 1 calc R U
C22 C 0.5089(4) 0.5619(3) 0.33674(17) 0.0577(7) Uani 1 1 d . .
H22 H 0.5864 0.6485 0.3568 0.069 Uiso 1 1 calc R U
C23 C 0.2278(2) 0.2577(2) 0.62299(13) 0.0369(4) Uani 1 1 d . .
C24 C 0.2349(3) 0.2657(3) 0.71581(14) 0.0426(5) Uani 1 1 d . .
H24 H 0.3221 0.3346 0.7405 0.051 Uiso 1 1 calc R U
C25 C 0.1278(4) 0.1834(3) 0.76453(15) 0.0526(6) Uani 1 1 d . .
H25 H 0.1437 0.1937 0.8222 0.063 Uiso 1 1 calc R U
C26 C -0.0174(4) 0.0746(4) 0.73482(19) 0.0636(8) Uani 1 1 d . .
H26A H -0.0903 0.0838 0.7667 0.076 Uiso 1 1 calc R U
H26B H -0.0319 -0.0221 0.7447 0.076 Uiso 1 1 calc R U
C27 C -0.0378(3) 0.0912(4) 0.64409(18) 0.0569(7) Uani 1 1 d . .
H27A H -0.0575 0.1705 0.6365 0.068 Uiso 1 1 calc R U
H27B H -0.1212 0.0026 0.6235 0.068 Uiso 1 1 calc R U
C28 C 0.0938(3) 0.1215(3) 0.59462(16) 0.0482(6) Uani 1 1 d . .
H28A H 0.0765 0.1311 0.5358 0.058 Uiso 1 1 calc R U
H28B H 0.1102 0.0396 0.5999 0.058 Uiso 1 1 calc R U
C29 C 0.6702(3) 0.3995(3) 0.44899(19) 0.0541(6) Uani 1 1 d . .
H29A H 0.7645 0.4497 0.4749 0.081 Uiso 1 1 calc R U
H29B H 0.6553 0.4671 0.4164 0.081 Uiso 1 1 calc R U
H29C H 0.6645 0.3241 0.4131 0.081 Uiso 1 1 calc R U
N1 N 0.5605(2) 0.3362(2) 0.51225(12) 0.0396(4) Uani 1 1 d . .
H23 H 0.219(3) 0.340(3) 0.6063(18) 0.041(7) Uiso 1 1 d . .

loop_
_atom_site_aniso_label
_atom_site_aniso_U_11
_atom_site_aniso_U_22
_atom_site_aniso_U_33
_atom_site_aniso_U_23
_atom_site_aniso_U_13
_atom_site_aniso_U_12
C1 0.0381(10) 0.0352(10) 0.0337(9) -0.0023(8) -0.0016(8) 0.0184(9)
C2 0.0363(10) 0.0332(10) 0.0324(9) -0.0028(7) -0.0020(7) 0.0179(8)
C3 0.0387(10) 0.0350(10) 0.0338(9) -0.0043(8) -0.0042(8) 0.0195(9)
C4 0.0491(13) 0.0383(11) 0.0392(10) -0.0018(9) -0.0050(9) 0.0229(10)
C5 0.0592(15) 0.0427(12) 0.0516(13) -0.0023(10) -0.0104(11) 0.0310(12)
C6 0.0520(15) 0.0517(14) 0.0674(16) -0.0095(12) -0.0155(12) 0.0354(12)
C7 0.0413(12) 0.0527(14) 0.0579(14) -0.0082(11) -0.0069(10) 0.0276(11)
C8 0.0354(11) 0.0381(11) 0.0426(10) -0.0046(8) -0.0048(8) 0.0179(9)
C9 0.0456(12) 0.0371(11) 0.0349(10) 0.0030(8) 0.0016(8) 0.0214(9)
C10 0.0579(14) 0.0365(11) 0.0394(11) 0.0026(9) -0.0015(10) 0.0201(10)
C11 0.0573(14) 0.0298(10) 0.0400(11) 0.0012(8) -0.0033(9) 0.0201(10)
C12 0.0635(16) 0.0488(14) 0.0488(14) 0.0007(10) -0.0044(11) 0.0308(12)
C13 0.076(2) 0.0553(16) 0.0491(15) 0.0005(11) -0.0141(13) 0.0360(15)
C14 0.089(2) 0.0426(13) 0.0382(12) -0.0009(9) -0.0065(12) 0.0317(14)
C15 0.0767(19) 0.0401(12) 0.0472(13) -0.0025(10) 0.0042(12) 0.0301(13)
C16 0.0607(15) 0.0386(12) 0.0473(13) -0.0018(10) -0.0049(11) 0.0261(11)
C17 0.0447(11) 0.0405(11) 0.0383(11) 0.0027(8) -0.0003(9) 0.0243(10)
C18 0.0400(12) 0.0559(14) 0.0439(12) 0.0007(10) -0.0033(9) 0.0157(11)
C19 0.0478(14) 0.0696(18) 0.0469(14) -0.0080(12) -0.0110(10) 0.0213(13)
C20 0.0602(15) 0.0640(16) 0.0364(11) -0.0009(10) -0.0061(10) 0.0382(13)
C21 0.079(2) 0.0544(16) 0.0406(13) 0.0077(11) 0.0049(12) 0.0280(15)
C22 0.0732(19) 0.0437(13) 0.0405(13) 0.0049(10) 0.0002(12) 0.0175(13)
C23 0.0429(11) 0.0396(10) 0.0328(10) 0.0007(8) 0.0017(8) 0.0241(9)
C24 0.0592(14) 0.0447(12) 0.0337(10) -0.0031(9) -0.0002(9) 0.0334(11)
C25 0.0754(18) 0.0549(14) 0.0349(10) 0.0046(10) 0.0084(11) 0.0381(14)
C26 0.0669(18) 0.0681(18) 0.0527(15) 0.0137(13) 0.0203(13) 0.0314(16)
C27 0.0444(13) 0.0664(17) 0.0556(15) -0.0007(12) 0.0050(11) 0.0245(13)
C28 0.0399(12) 0.0602(15) 0.0408(11) -0.0085(10) -0.0006(9) 0.0222(11)
C29 0.0426(13) 0.0599(16) 0.0560(14) 0.0034(12) 0.0111(11) 0.0228(12)
N1 0.0357(9) 0.0401(9) 0.0404(9) 0.0006(7) 0.0014(7) 0.0169(8)

loop_
_atom_type_symbol
_atom_type_description
_atom_type_scat_dispersion_real
_atom_type_scat_dispersion_imag
_atom_type_scat_source
C C 0.0181 0.0091 'International Tables Vol C Tables 4.2.6.8 and 6.1.1.4'
H H 0.0000 0.0000 'International Tables Vol C Tables 4.2.6.8 and 6.1.1.4'
N N 0.0311 0.0180 'International Tables Vol C Tables 4.2.6.8 and 6.1.1.4'

loop_
_geom_angle_atom_site_label_1
_geom_angle_atom_site_label_2
_geom_angle_atom_site_label_3
_geom_angle
C2 C1 N1 109.48(19)
C2 C1 C9 127.4(2)
N1 C1 C9 123.0(2)
C1 C2 C3 107.03(19)
C1 C2 C23 127.94(19)
C3 C2 C23 125.02(19)
C4 C3 C8 119.1(2)
C4 C3 C2 134.2(2)
C8 C3 C2 106.76(19)
C5 C4 C3 119.4(2)
C5 C4 H4 120.3
C3 C4 H4 120.3
C4 C5 C6 120.8(2)
C4 C5 H5 119.6
C6 C5 H5 119.6
C7 C6 C5 121.6(2)
C7 C6 H6 119.2
C5 C6 H6 119.2
C6 C7 C8 117.4(3)
C6 C7 H7 121.3
C8 C7 H7 121.3
N1 C8 C7 130.0(2)
N1 C8 C3 108.22(19)
C7 C8 C3 121.7(2)
C1 C9 C17 113.26(18)
C1 C9 C10 111.77(19)
C17 C9 C10 114.17(18)
C1 C9 H9 105.6
C17 C9 H9 105.6
C10 C9 H9 105.6
C11 C10 C9 112.18(19)
C11 C10 H10A 109.2
C9 C10 H10A 109.2
C11 C10 H10B 109.2
C9 C10 H10B 109.2
H10A C10 H10B 107.9
C16 C11 C12 118.3(2)
C16 C11 C10 121.3(2)
C12 C11 C10 120.3(3)
C13 C12 C11 120.7(3)
C13 C12 H12 119.7
C11 C12 H12 119.7
C14 C13 C12 120.5(3)
C14 C13 H13 119.7
C12 C13 H13 119.7
C13 C14 C15 119.4(3)
C13 C14 H14 120.3
C15 C14 H14 120.3
C14 C15 C16 120.5(3)
C14 C15 H15 119.7
C16 C15 H15 119.7
C11 C16 C15 120.6(3)
C11 C16 H16 119.7
C15 C16 H16 119.7
C18 C17 C22 117.4(2)
C18 C17 C9 119.3(2)
C22 C17 C9 123.3(2)
C17 C18 C19 121.6(3)
C17 C18 H18 119.2
C19 C18 H18 119.2
C20 C19 C18 120.3(3)
C20 C19 H19 119.8
C18 C19 H19 119.8
C19 C20 C21 119.1(2)
C19 C20 H20 120.5
C21 C20 H20 120.5
C20 C21 C22 120.3(3)
C20 C21 H21 119.8
C22 C21 H21 119.8
C17 C22 C21 121.2(3)
C17 C22 H22 119.4
C21 C22 H22 119.4
C2 C23 C24 111.44(19)
C2 C23 C28 111.52(18)
C24 C23 C28 110.6(2)
C2 C23 H23 110.1(18)
C24 C23 H23 104.4(17)
C28 C23 H23 108.4(18)
C25 C24 C23 124.1(2)
C25 C24 H24 118.0
C23 C24 H24 118.0
C24 C25 C26 124.1(2)
C24 C25 H25 118.0
C26 C25 H25 118.0
C25 C26 C27 112.3(2)
C25 C26 H26A 109.1
C27 C26 H26A 109.1
C25 C26 H26B 109.1
C27 C26 H26B 109.1
H26A C26 H26B 107.9
C26 C27 C28 111.4(2)
C26 C27 H27A 109.4
C28 C27 H27A 109.4
C26 C27 H27B 109.4
C28 C27 H27B 109.4
H27A C27 H27B 108.0
C27 C28 C23 112.4(2)
C27 C28 H28A 109.1
C23 C28 H28A 109.1
C27 C28 H28B 109.1
C23 C28 H28B 109.1
H28A C28 H28B 107.9
N1 C29 H29A 109.5
N1 C29 H29B 109.5
H29A C29 H29B 109.5
N1 C29 H29C 109.5
H29A C29 H29C 109.5
H29B C29 H29C 109.5
C8 N1 C1 108.50(19)
C8 N1 C29 123.0(2)
C1 N1 C29 128.2(2)

loop_
_geom_bond_atom_site_label_1
_geom_bond_atom_site_label_2
_geom_bond_distance
C1 C2 1.374(3)
C1 N1 1.391(3)
C1 C9 1.510(3)
C2 C3 1.438(3)
C2 C23 1.503(3)
C3 C4 1.399(3)
C3 C8 1.411(3)
C4 C5 1.378(4)
C4 H4 0.9500
C5 C6 1.398(4)
C5 H5 0.9500
C6 C7 1.382(4)
C6 H6 0.9500
C7 C8 1.402(3)
C7 H7 0.9500
C8 N1 1.378(3)
C9 C17 1.530(3)
C9 C10 1.546(3)
C9 H9 1.0000
C10 C11 1.509(3)
C10 H10A 0.9900
C10 H10B 0.9900
C11 C16 1.387(4)
C11 C12 1.394(4)
C12 C13 1.388(4)
C12 H12 0.9500
C13 C14 1.372(5)
C13 H13 0.9500
C14 C15 1.384(5)
C14 H14 0.9500
C15 C16 1.387(4)
C15 H15 0.9500
C16 H16 0.9500
C17 C18 1.386(4)
C17 C22 1.388(4)
C18 C19 1.387(4)
C18 H18 0.9500
C19 C20 1.377(4)
C19 H19 0.9500
C20 C21 1.380(4)
C20 H20 0.9500
C21 C22 1.392(4)
C21 H21 0.9500
C22 H22 0.9500
C23 C24 1.512(3)
C23 C28 1.533(3)
C23 H23 0.98(3)
C24 C25 1.316(4)
C24 H24 0.9500
C25 C26 1.495(5)
C25 H25 0.9500
C26 C27 1.517(4)
C26 H26A 0.9900
C26 H26B 0.9900
C27 C28 1.522(4)
C27 H27A 0.9900
C27 H27B 0.9900
C28 H28A 0.9900
C28 H28B 0.9900
C29 N1 1.457(3)
C29 H29A 0.9800
C29 H29B 0.9800
C29 H29C 0.9800

loop_
_geom_torsion_atom_site_label_1
_geom_torsion_atom_site_label_2
_geom_torsion_atom_site_label_3
_geom_torsion_atom_site_label_4
_geom_torsion
N1 C1 C2 C3 -0.5(2)
C9 C1 C2 C3 -176.5(2)
N1 C1 C2 C23 179.35(19)
C9 C1 C2 C23 3.3(3)
C1 C2 C3 C4 -177.9(2)
C23 C2 C3 C4 2.3(4)
C1 C2 C3 C8 0.4(2)
C23 C2 C3 C8 -179.44(19)
C8 C3 C4 C5 -0.6(3)
C2 C3 C4 C5 177.5(2)
C3 C4 C5 C6 0.8(4)
C4 C5 C6 C7 -0.4(4)
C5 C6 C7 C8 -0.3(4)
C6 C7 C8 N1 -177.6(2)
C6 C7 C8 C3 0.6(4)
C4 C3 C8 N1 178.44(19)
C2 C3 C8 N1 -0.1(2)
C4 C3 C8 C7 -0.1(3)
C2 C3 C8 C7 -178.7(2)
C2 C1 C9 C17 -121.2(2)
N1 C1 C9 C17 63.3(3)
C2 C1 C9 C10 108.1(3)
N1 C1 C9 C10 -67.4(3)
C1 C9 C10 C11 -54.3(3)
C17 C9 C10 C11 175.5(2)
C9 C10 C11 C16 -74.9(3)
C9 C10 C11 C12 103.7(3)
C16 C11 C12 C13 -0.2(4)
C10 C11 C12 C13 -178.8(2)
C11 C12 C13 C14 0.8(4)
C12 C13 C14 C15 -0.9(4)
C13 C14 C15 C16 0.4(4)
C12 C11 C16 C15 -0.4(4)
C10 C11 C16 C15 178.2(2)
C14 C15 C16 C11 0.3(4)
C1 C9 C17 C18 58.4(3)
C10 C9 C17 C18 -172.1(2)
C1 C9 C17 C22 -122.2(3)
C10 C9 C17 C22 7.2(3)
C22 C17 C18 C19 1.1(4)
C9 C17 C18 C19 -179.6(3)
C17 C18 C19 C20 -0.1(5)
C18 C19 C20 C21 -0.3(5)
C19 C20 C21 C22 -0.4(5)
C18 C17 C22 C21 -1.7(5)
C9 C17 C22 C21 178.9(3)
C20 C21 C22 C17 1.4(5)
C1 C2 C23 C24 -127.5(2)
C3 C2 C23 C24 52.2(3)
C1 C2 C23 C28 108.3(3)
C3 C2 C23 C28 -72.0(3)
C2 C23 C24 C25 -137.4(3)
C28 C23 C24 C25 -12.7(3)
C23 C24 C25 C26 -2.6(4)
C24 C25 C26 C27 -12.5(4)
C25 C26 C27 C28 42.2(4)
C26 C27 C28 C23 -59.1(3)
C2 C23 C28 C27 167.4(2)
C24 C23 C28 C27 42.8(3)
C7 C8 N1 C1 178.3(2)
C3 C8 N1 C1 -0.1(2)
C7 C8 N1 C29 4.3(4)
C3 C8 N1 C29 -174.1(2)
C2 C1 N1 C8 0.4(2)
C9 C1 N1 C8 176.58(19)
C2 C1 N1 C29 173.9(2)
C9 C1 N1 C29 -9.9(4)
